data_2105338
loop_
_publ_author_name
'Riou, A.'
'Roult, G.'

_publ_section_title
;
 Etude par diffraction neutronique en tempy de vol de la structure
 cristalline
;
_journal_name_full 'Acta Crystallographica B (24,1968-38,1982)'
_journal_page_first 2494
_journal_page_last 2499
_journal_paper_doi 10.1107/S0567740879009754
_journal_volume 35
_journal_year 1979
_chemical_formula_sum 'Ag Bi Cr2 O8'
_chemical_name_systematic 'Ag Bi (Cr O4)2'
_space_group_IT_number 82
_symmetry_space_group_name_Hall 'I -4'
_symmetry_space_group_name_H-M 'I -4'
_cell_angle_alpha 90
_cell_angle_beta 90
_cell_angle_gamma 90
_cell_formula_units_Z 2
_cell_length_a 5.1064
_cell_length_b 5.1064
_cell_length_c 11.9091
_cell_volume 310.534
_citation_journal_id_ASTM ACBCAR
_cod_data_source_file silver1-2_82.cif
_cod_data_source_block Ag1Bi1Cr2O8
_cod_original_cell_volume 310.5336
_cod_original_formula_sum 'Ag1 Bi1 Cr2 O8'
_cod_database_code 2105338

loop_
_symmetry_equiv_pos_as_xyz
x,y,z
y,-x,-z
-x,-y,z
-y,x,-z
x+1/2,y+1/2,z+1/2
y+1/2,-x+1/2,-z+1/2
-x+1/2,-y+1/2,z+1/2
-y+1/2,x+1/2,-z+1/2

loop_
_atom_site_label
_atom_site_type_symbol
_atom_site_fract_x
_atom_site_fract_y
_atom_site_fract_z
_atom_site_occupancy
_atom_site_U_iso_or_equiv
Bi1 Bi+3 0.5 0.5 0 1 0.0
O1 O-2 0.2495 0.1261 0.0753 1 0.0
Cr1 Cr+6 0 0 0 1 0.0
O2 O-2 0.2329 0.6194 0.1692 1 0.0
Ag1 Ag+1 0.5 0 0.25 1 0.0
Cr2 Cr+6 0 0.5 0.25 1 0.0
